data_2216467
loop_
_publ_author_name
'Benchat, Nour-Eddine'
'El Kadiri, Sghir'
'Fontrodona, Xavier'
'Bardaji, Eduard'
'El Bali, Brahim'

_publ_section_title
;
 <i>N</i>-(3,5-Dimethylpyrazol-1-ylmethyl)pyridin-2-ylamine
;
_journal_coeditor_code HB2504
_journal_issue 12
_journal_name_full 'Acta Crystallographica Section E'
_journal_page_first o4519
_journal_page_last o4519
_journal_paper_doi 10.1107/S1600536807039906
_journal_volume 63
_journal_year 2007
_chemical_formula_iupac 'C11 H14 N4'
_chemical_formula_moiety 'C11 H14 N4'
_chemical_formula_sum 'C11 H14 N4'
_chemical_formula_weight 202.26
_chemical_name_systematic
;
N-(3,5-Dimethylpyrazol-1-ylmethyl)pyridin-2-ylamine
;
_space_group_IT_number 2
_symmetry_cell_setting triclinic
_symmetry_space_group_name_Hall '-P 1'
_symmetry_space_group_name_H-M 'P -1'
_atom_sites_solution_hydrogens mixed
_atom_sites_solution_primary direct
_atom_sites_solution_secondary difmap
_audit_creation_method SHELXL97
_cell_angle_alpha 70.283(3)
_cell_angle_beta 89.506(3)
_cell_angle_gamma 61.056(2)
_cell_formula_units_Z 2
_cell_length_a 8.4299(13)
_cell_length_b 8.5720(14)
_cell_length_c 9.1803(15)
_cell_measurement_temperature 300(2)
_cell_volume 536.77(15)
_computing_cell_refinement 'SAINT (Bruker, 1998)'
_computing_data_collection 'SMART (Bruker, 1998)'
_computing_data_reduction 'SAINT (Bruker, 1998)'
_computing_molecular_graphics 'DIAMOND (Brandenburg & Putz, 2005)'
_computing_publication_material 'SHELXL97 (Sheldrick, 1997)'
_computing_structure_refinement 'SHELXL97 (Sheldrick, 1997)'
_computing_structure_solution 'SHELXS97 (Sheldrick, 1997)'
_diffrn_ambient_temperature 300(2)
_diffrn_measured_fraction_theta_full 0.972
_diffrn_measured_fraction_theta_max 0.972
_diffrn_measurement_device_type 'Bruker SMART CCD area-detector'
_diffrn_measurement_method \w
_diffrn_radiation_monochromator graphite
_diffrn_radiation_source 'fine-focus sealed tube'
_diffrn_radiation_type MoK\a
_diffrn_radiation_wavelength 0.71073
_diffrn_reflns_av_R_equivalents 0.0420
_diffrn_reflns_av_sigmaI/netI 0.0317
_diffrn_reflns_limit_h_max 11
_diffrn_reflns_limit_h_min -11
_diffrn_reflns_limit_k_max 11
_diffrn_reflns_limit_k_min -11
_diffrn_reflns_limit_l_max 12
_diffrn_reflns_limit_l_min -12
_diffrn_reflns_number 8403
_diffrn_reflns_theta_full 28.34
_diffrn_reflns_theta_max 28.34
_diffrn_reflns_theta_min 2.40
_exptl_absorpt_coefficient_mu 0.080
_exptl_absorpt_correction_type none
_exptl_crystal_colour colourless
_exptl_crystal_density_diffrn 1.251
_exptl_crystal_density_method 'not measured'
_exptl_crystal_description prism
_exptl_crystal_F_000 216
_exptl_crystal_size_max 0.50
_exptl_crystal_size_mid 0.30
_exptl_crystal_size_min 0.30
_refine_diff_density_max 0.184
_refine_diff_density_min -0.206
_refine_ls_extinction_method none
_refine_ls_goodness_of_fit_ref 1.061
_refine_ls_hydrogen_treatment mixed
_refine_ls_matrix_type full
_refine_ls_number_parameters 142
_refine_ls_number_reflns 2614
_refine_ls_number_restraints 0
_refine_ls_restrained_S_all 1.061
_refine_ls_R_factor_all 0.0495
_refine_ls_R_factor_gt 0.0447
_refine_ls_shift/su_max 0.001
_refine_ls_shift/su_mean 0.000
_refine_ls_structure_factor_coef Fsqd
_refine_ls_weighting_details 'calc w = 1/[\s^2^(Fo^2^)+(0.0764P)^2^+0.0625P] where P=(Fo^2^+2Fc^2^)/3'
_refine_ls_weighting_scheme calc
_refine_ls_wR_factor_gt 0.1306
_refine_ls_wR_factor_ref 0.1364
_reflns_number_gt 2265
_reflns_number_total 2614
_reflns_threshold_expression I>2\s(I)
_cod_data_source_file hb2504.cif
_cod_data_source_block I
_cod_depositor_comments
;
The following automatic conversions were performed:

'_atom_sites_solution_hydrogens' value 'difmap and geom' was changed
to 'mixed'.

Automatic conversion script
Id: cif_fix_values 6452 2018-10-05 10:23:21Z andrius 
;
_cod_database_code 2216467
_cod_database_fobs_code 2216467

loop_
_symmetry_equiv_pos_as_xyz
'x, y, z'
'-x, -y, -z'

loop_
_atom_site_type_symbol
_atom_site_label
_atom_site_fract_x
_atom_site_fract_y
_atom_site_fract_z
_atom_site_U_iso_or_equiv
_atom_site_adp_type
_atom_site_calc_flag
_atom_site_refinement_flags
_atom_site_occupancy
N N1 0.10021(13) 0.48900(13) 0.77976(10) 0.0416(2) Uani d . 1
C C1 0.18977(15) 0.18891(16) 0.87738(13) 0.0438(3) Uani d . 1
N N2 0.08931(13) 0.34849(14) 0.75052(11) 0.0445(2) Uani d . 1
C C2 0.26401(16) 0.22673(17) 0.98808(13) 0.0461(3) Uani d . 1
H H2A 0.3382 0.1389 1.0861 0.055 Uiso calc R 1
N N3 0.06940(16) 0.70247(16) 0.51613(12) 0.0521(3) Uani d . 1
H H3A 0.030(2) 0.672(2) 0.4467(19) 0.060(4) Uiso d . 1
C C3 0.20498(15) 0.42005(17) 0.92246(12) 0.0419(3) Uani d . 1
N N4 0.28260(16) 0.76674(16) 0.59911(12) 0.0522(3) Uani d . 1
C C4 0.2099(2) 0.00185(19) 0.88881(17) 0.0576(3) Uani d . 1
H H4A 0.1581 0.0163 0.7891 0.086 Uiso calc R 1
H H4B 0.1462 -0.0351 0.9682 0.086 Uiso calc R 1
H H4C 0.3383 -0.0958 0.9164 0.086 Uiso calc R 1
C C5 0.24125(19) 0.5422(2) 0.98353(16) 0.0543(3) Uani d . 1
H H5A 0.2914 0.6065 0.9084 0.082 Uiso calc R 1
H H5B 0.3279 0.4626 1.0814 0.082 Uiso calc R 1
H H5C 0.1279 0.6363 1.0002 0.082 Uiso calc R 1
C C6 0.00114(16) 0.68493(17) 0.65997(14) 0.0486(3) Uani d . 1
H H6A -0.1283 0.7257 0.6382 0.058 Uiso calc R 1
H H6B 0.0100 0.7711 0.7016 0.058 Uiso calc R 1
C C7 0.21626(16) 0.72951(15) 0.49199(12) 0.0440(3) Uani d . 1
C C8 0.29132(19) 0.71889(18) 0.35594(14) 0.0526(3) Uani d . 1
H H8A 0.2427 0.6925 0.2829 0.063 Uiso calc R 1
C C9 0.4366(2) 0.74785(19) 0.33276(16) 0.0594(3) Uani d . 1
H H9A 0.4893 0.7396 0.2442 0.071 Uiso calc R 1
C C10 0.5052(2) 0.7897(2) 0.44195(18) 0.0627(4) Uani d . 1
H H10A 0.6030 0.8118 0.4281 0.075 Uiso calc R 1
C C11 0.4238(2) 0.7973(2) 0.57054(17) 0.0607(3) Uani d . 1
H H11A 0.4695 0.8258 0.6437 0.073 Uiso calc R 1

loop_
_atom_site_aniso_label
_atom_site_aniso_U_11
_atom_site_aniso_U_22
_atom_site_aniso_U_33
_atom_site_aniso_U_12
_atom_site_aniso_U_13
_atom_site_aniso_U_23
N1 0.0475(5) 0.0452(5) 0.0381(5) -0.0274(4) 0.0095(4) -0.0170(4)
C1 0.0472(5) 0.0465(6) 0.0436(5) -0.0269(5) 0.0140(4) -0.0193(5)
N2 0.0526(5) 0.0507(5) 0.0412(5) -0.0321(4) 0.0111(4) -0.0208(4)
C2 0.0489(6) 0.0489(6) 0.0400(5) -0.0261(5) 0.0066(4) -0.0145(5)
N3 0.0675(6) 0.0596(6) 0.0377(5) -0.0414(5) 0.0050(4) -0.0141(5)
C3 0.0431(5) 0.0514(6) 0.0385(5) -0.0276(5) 0.0118(4) -0.0202(5)
N4 0.0662(6) 0.0564(6) 0.0467(5) -0.0383(5) 0.0119(5) -0.0227(5)
C4 0.0681(8) 0.0502(7) 0.0617(8) -0.0341(6) 0.0133(6) -0.0233(6)
C5 0.0630(7) 0.0629(7) 0.0522(7) -0.0390(6) 0.0108(5) -0.0282(6)
C6 0.0477(6) 0.0457(6) 0.0485(6) -0.0235(5) 0.0066(5) -0.0141(5)
C7 0.0559(6) 0.0361(5) 0.0367(5) -0.0243(5) 0.0041(4) -0.0089(4)
C8 0.0685(7) 0.0492(6) 0.0384(6) -0.0302(6) 0.0076(5) -0.0146(5)
C9 0.0670(8) 0.0547(7) 0.0481(7) -0.0290(6) 0.0171(6) -0.0138(6)
C10 0.0623(8) 0.0638(8) 0.0636(8) -0.0387(7) 0.0131(6) -0.0159(7)
C11 0.0717(8) 0.0675(8) 0.0585(8) -0.0459(7) 0.0094(6) -0.0252(7)

loop_
_atom_type_symbol
_atom_type_description
_atom_type_scat_dispersion_real
_atom_type_scat_dispersion_imag
_atom_type_scat_source
C C 0.0033 0.0016 'International Tables Vol C Tables 4.2.6.8 and 6.1.1.4'
H H 0.0000 0.0000 'International Tables Vol C Tables 4.2.6.8 and 6.1.1.4'
N N 0.0061 0.0033 'International Tables Vol C Tables 4.2.6.8 and 6.1.1.4'

loop_
_geom_angle_atom_site_label_1
_geom_angle_atom_site_label_2
_geom_angle_atom_site_label_3
_geom_angle
C3 N1 N2 111.98(9)
C3 N1 C6 129.84(10)
N2 N1 C6 118.18(9)
N2 C1 C2 110.81(10)
N2 C1 C4 120.70(11)
C2 C1 C4 128.49(11)
C1 N2 N1 105.12(9)
C3 C2 C1 106.05(10)
C3 C2 H2A 127.0
C1 C2 H2A 127.0
C7 N3 C6 123.05(10)
C7 N3 H3A 117.4(10)
C6 N3 H3A 118.4(10)
N1 C3 C2 106.05(10)
N1 C3 C5 123.20(11)
C2 C3 C5 130.74(11)
C7 N4 C11 117.04(11)
C1 C4 H4A 109.5
C1 C4 H4B 109.5
H4A C4 H4B 109.5
C1 C4 H4C 109.5
H4A C4 H4C 109.5
H4B C4 H4C 109.5
C3 C5 H5A 109.5
C3 C5 H5B 109.5
H5A C5 H5B 109.5
C3 C5 H5C 109.5
H5A C5 H5C 109.5
H5B C5 H5C 109.5
N3 C6 N1 113.48(10)
N3 C6 H6A 108.9
N1 C6 H6A 108.9
N3 C6 H6B 108.9
N1 C6 H6B 108.9
H6A C6 H6B 107.7
N4 C7 N3 118.30(10)
N4 C7 C8 122.12(11)
N3 C7 C8 119.58(10)
C9 C8 C7 118.93(12)
C9 C8 H8A 120.5
C7 C8 H8A 120.5
C8 C9 C10 119.59(12)
C8 C9 H9A 120.2
C10 C9 H9A 120.2
C11 C10 C9 117.53(13)
C11 C10 H10A 121.2
C9 C10 H10A 121.2
N4 C11 C10 124.77(13)
N4 C11 H11A 117.6
C10 C11 H11A 117.6

loop_
_geom_bond_atom_site_label_1
_geom_bond_atom_site_label_2
_geom_bond_distance
N1 C3 1.3557(14)
N1 N2 1.3626(13)
N1 C6 1.4627(15)
C1 N2 1.3287(15)
C1 C2 1.3998(16)
C1 C4 1.4948(17)
C2 C3 1.3747(16)
C2 H2A 0.9300
N3 C7 1.3689(16)
N3 C6 1.4263(16)
N3 H3A 0.885(17)
C3 C5 1.4876(16)
N4 C7 1.3325(15)
N4 C11 1.3435(17)
C4 H4A 0.9600
C4 H4B 0.9600
C4 H4C 0.9600
C5 H5A 0.9600
C5 H5B 0.9600
C5 H5C 0.9600
C6 H6A 0.9700
C6 H6B 0.9700
C7 C8 1.4057(17)
C8 C9 1.364(2)
C8 H8A 0.9300
C9 C10 1.386(2)
C9 H9A 0.9300
C10 C11 1.365(2)
C10 H10A 0.9300
C11 H11A 0.9300

loop_
_geom_hbond_atom_site_label_D
_geom_hbond_atom_site_label_H
_geom_hbond_atom_site_label_A
_geom_hbond_site_symmetry_A
_geom_hbond_distance_DH
_geom_hbond_distance_HA
_geom_hbond_distance_DA
_geom_hbond_angle_DHA
N3 H3A N2 2_566 0.886(17) 2.177(17) 3.0524(17) 169.8(15)

loop_
_geom_torsion_atom_site_label_1
_geom_torsion_atom_site_label_2
_geom_torsion_atom_site_label_3
_geom_torsion_atom_site_label_4
_geom_torsion
C2 C1 N2 N1 0.36(12)
C4 C1 N2 N1 179.74(10)
C3 N1 N2 C1 -0.19(12)
C6 N1 N2 C1 -179.67(9)
N2 C1 C2 C3 -0.40(12)
C4 C1 C2 C3 -179.72(11)
N2 N1 C3 C2 -0.06(12)
C6 N1 C3 C2 179.35(10)
N2 N1 C3 C5 179.43(9)
C6 N1 C3 C5 -1.17(17)
C1 C2 C3 N1 0.27(12)
C1 C2 C3 C5 -179.16(11)
C7 N3 C6 N1 -84.59(14)
C3 N1 C6 N3 115.73(13)
N2 N1 C6 N3 -64.89(13)
C11 N4 C7 N3 -178.41(11)
C11 N4 C7 C8 1.09(18)
C6 N3 C7 N4 -9.23(17)
C6 N3 C7 C8 171.26(11)
N4 C7 C8 C9 -0.08(19)
N3 C7 C8 C9 179.42(11)
C7 C8 C9 C10 -0.9(2)
C8 C9 C10 C11 0.9(2)
C7 N4 C11 C10 -1.2(2)
C9 C10 C11 N4 0.2(2)

loop_
_cod_related_entry_id
_cod_related_entry_database
_cod_related_entry_code
1 ChemSpider 3001970
